data_4125017
loop_
_publ_author_name
'Amador, Adrian G.'
'Sherbrook, Evan M.'
'Yoon, Tehshik P.'

_publ_section_title
;
 Enantioselective Photocatalytic [3 + 2] Cycloadditions of Aryl
 Cyclopropyl Ketones.
;
_journal_issue 14
_journal_name_full 'Journal of the American Chemical Society'
_journal_page_first 4722
_journal_page_last 4725
_journal_paper_doi 10.1021/jacs.6b01728
_journal_volume 138
_journal_year 2016
_chemical_absolute_configuration ad
_chemical_formula_moiety 'C23 H25 Br O3'
_chemical_formula_sum 'C23 H25 Br O3'
_chemical_formula_weight 429.34
_space_group_crystal_system orthorhombic
_space_group_IT_number 19
_space_group_name_Hall 'P 2ac 2ab'
_space_group_name_H-M_alt 'P 21 21 21'
_symmetry_space_group_name_Hall 'P 2ac 2ab'
_symmetry_space_group_name_H-M 'P 21 21 21'
_atom_sites_solution_hydrogens geom
_atom_sites_solution_primary direct
_audit_creation_date 2016-02-10
_audit_creation_method
;
Olex2 1.2-dev
(compiled 2016.02.05 svn.r3259 for OlexSys, GUI svn.r5153)
;
_cell_angle_alpha 90
_cell_angle_beta 90
_cell_angle_gamma 90
_cell_formula_units_Z 4
_cell_length_a 5.633(2)
_cell_length_b 16.777(7)
_cell_length_c 21.917(8)
_cell_measurement_reflns_used 8655
_cell_measurement_temperature 100
_cell_measurement_theta_max 26.133
_cell_measurement_theta_min 2.2197
_cell_volume 2071.3(14)
_computing_cell_refinement 'SAINT+ Ver. 8.34A (Bruker-AXS, 2014)'
_computing_data_collection 'APEX3 Ver. 2015.9-0 (Bruker-AXS, 2015)'
_computing_data_reduction 'SAINT+ Ver. 8.34A (Bruker-AXS, 2014)'
_computing_molecular_graphics 'OLEX2 (Dolomanov et al., 2009)'
_computing_publication_material 'OLEX2 (Dolomanov et al., 2009)'
_computing_structure_refinement 'XL (Sheldrick, 2015b)'
_computing_structure_solution 'XT (Sheldrick, 2015a)'
_diffrn_ambient_temperature 100.0
_diffrn_detector_area_resol_mean 7.9
_diffrn_detector_type 'CCD area detector'
_diffrn_measured_fraction_theta_full 0.991
_diffrn_measured_fraction_theta_max 0.990
_diffrn_measurement_device 'three-circle diffractometer'
_diffrn_measurement_device_type 'Bruker SMART APEX2 area detector'
_diffrn_measurement_method '0.5\ \w and 0.5\ \f scans'
_diffrn_radiation_collimation 'focusing mirrors'
_diffrn_radiation_monochromator 'mirror optics'
_diffrn_radiation_probe x-ray
_diffrn_radiation_type MoK\a
_diffrn_radiation_wavelength 0.71073
_diffrn_reflns_av_R_equivalents 0.0568
_diffrn_reflns_av_unetI/netI 0.0382
_diffrn_reflns_Laue_measured_fraction_full 0.991
_diffrn_reflns_Laue_measured_fraction_max 0.990
_diffrn_reflns_limit_h_max 7
_diffrn_reflns_limit_h_min -7
_diffrn_reflns_limit_k_max 20
_diffrn_reflns_limit_k_min -20
_diffrn_reflns_limit_l_max 27
_diffrn_reflns_limit_l_min -25
_diffrn_reflns_number 30318
_diffrn_reflns_point_group_measured_fraction_full 0.993
_diffrn_reflns_point_group_measured_fraction_max 0.991
_diffrn_reflns_theta_full 25.000
_diffrn_reflns_theta_max 26.411
_diffrn_reflns_theta_min 1.529
_diffrn_source 'microfocus sealed X-ray tube'
_diffrn_source_type 'Incoatec I\ms'
_exptl_absorpt_coefficient_mu 2.004
_exptl_absorpt_correction_T_max 1.0000
_exptl_absorpt_correction_T_min 0.8357
_exptl_absorpt_correction_type multi-scan
_exptl_absorpt_process_details 'SADABS-2014/5 (Krause et al., 2015) was used for absorption correction.'
_exptl_crystal_colour colourless
_exptl_crystal_colour_primary colourless
_exptl_crystal_density_diffrn 1.377
_exptl_crystal_density_method 'not measured'
_exptl_crystal_description needle
_exptl_crystal_F_000 888
_exptl_crystal_size_max 0.184
_exptl_crystal_size_mid 0.037
_exptl_crystal_size_min 0.026
_refine_diff_density_max 0.506
_refine_diff_density_min -0.279
_refine_diff_density_rms 0.067
_refine_ls_abs_structure_details
;
 Flack x determined using 1419 quotients [(I+)-(I-)]/[(I+)+(I-)]
 (Parsons, Flack and Wagner, Acta Cryst. B69 (2013) 249-259).
;
_refine_ls_abs_structure_Flack 0.002(5)
_refine_ls_extinction_method none
_refine_ls_goodness_of_fit_ref 1.068
_refine_ls_hydrogen_treatment constr
_refine_ls_matrix_type full
_refine_ls_number_parameters 247
_refine_ls_number_reflns 4215
_refine_ls_number_restraints 0
_refine_ls_restrained_S_all 1.068
_refine_ls_R_factor_all 0.0449
_refine_ls_R_factor_gt 0.0365
_refine_ls_shift/su_max 0.001
_refine_ls_shift/su_mean 0.000
_refine_ls_structure_factor_coef Fsqd
_refine_ls_weighting_details 'w=1/[\s^2^(Fo^2^)+(0.0436P)^2^+1.2978P] where P=(Fo^2^+2Fc^2^)/3'
_refine_ls_weighting_scheme calc
_refine_ls_wR_factor_gt 0.0858
_refine_ls_wR_factor_ref 0.0885
_reflns_Friedel_coverage 0.721
_reflns_Friedel_fraction_full 0.995
_reflns_Friedel_fraction_max 0.992
_reflns_number_gt 3746
_reflns_number_total 4215
_reflns_threshold_expression 'I > 2\s(I)'
_cod_data_source_file ja6b01728_si_002.cif
_cod_data_source_block yoon42
_cod_depositor_comments 'Adding full bibliography for 4125017.cif.'
_cod_original_cell_volume 2071.4(14)
_cod_database_code 4125017
_shelx_space_group_comment
;
The symmetry employed for this shelxl refinement is uniquely defined
by the following loop, which should always be used as a source of
symmetry information in preference to the above space-group names.
They are only intended as comments.
;
_shelx_estimated_absorpt_t_max 0.950
_shelx_estimated_absorpt_t_min 0.709
_olex2_refinement_description
;
1. Fixed Uiso
 At 1.2 times of:
  All C(H) groups, All C(H,H) groups
 At 1.5 times of:
  All C(H,H,H) groups
2.a Ternary CH refined with riding coordinates:
 C1(H1), C2(H2), C4(H4)
2.b Secondary CH2 refined with riding coordinates:
 C3(H3A,H3B), C5(H5A,H5B)
2.c Aromatic/amide H refined with riding coordinates:
 C7(H7), C8(H8), C10(H10), C11(H11), C14(H14), C15(H15), C16(H16), C17(H17),
 C18(H18)
2.d Idealised Me refined as rotating group:
 C21(H21A,H21B,H21C), C22(H22A,H22B,H22C), C23(H23A,H23B,H23C)
;
_shelx_shelxl_version_number 2014/7
_olex2_submission_special_instructions 'No special instructions were received'

loop_
_space_group_symop_operation_xyz
'x, y, z'
'-x+1/2, -y, z+1/2'
'-x, y+1/2, -z+1/2'
'x+1/2, -y+1/2, -z'

loop_
_atom_site_label
_atom_site_type_symbol
_atom_site_fract_x
_atom_site_fract_y
_atom_site_fract_z
_atom_site_U_iso_or_equiv
_atom_site_adp_type
_atom_site_occupancy
_atom_site_site_symmetry_order
_atom_site_calc_flag
_atom_site_refinement_flags_posn
Br1 Br 0.98077(8) 0.18109(3) 0.35462(2) 0.02862(14) Uani 1 1 d .
O1 O 0.4364(5) 0.54249(19) 0.47538(15) 0.0251(7) Uani 1 1 d .
O2 O 0.5841(5) 0.5574(2) 0.63849(16) 0.0328(8) Uani 1 1 d .
O3 O 0.8823(5) 0.55457(19) 0.70768(14) 0.0212(7) Uani 1 1 d .
C1 C 0.8355(7) 0.4702(3) 0.5269(2) 0.0170(9) Uani 1 1 d .
H1 H 0.6756 0.4650 0.5463 0.020 Uiso 1 1 calc R
C2 C 0.8501(7) 0.5523(3) 0.4958(2) 0.0161(9) Uani 1 1 d .
H2 H 0.9820 0.5513 0.4653 0.019 Uiso 1 1 calc R
C3 C 0.9177(9) 0.6118(3) 0.5484(2) 0.0246(10) Uani 1 1 d .
H3A H 1.0518 0.6462 0.5357 0.029 Uiso 1 1 calc R
H3B H 0.7807 0.6463 0.5587 0.029 Uiso 1 1 calc R
C4 C 0.9889(9) 0.5604(2) 0.60393(18) 0.0210(9) Uani 1 1 d .
H4 H 1.1400 0.5801 0.6224 0.025 Uiso 1 1 calc R
C5 C 1.0216(8) 0.4754(2) 0.57757(18) 0.0197(9) Uani 1 1 d .
H5A H 1.1837 0.4684 0.5609 0.024 Uiso 1 1 calc R
H5B H 0.9930 0.4345 0.6092 0.024 Uiso 1 1 calc R
C6 C 0.8708(7) 0.4006(3) 0.4843(2) 0.0163(9) Uani 1 1 d .
C7 C 0.6958(7) 0.3427(3) 0.4784(2) 0.0178(9) Uani 1 1 d .
H7 H 0.5526 0.3480 0.5009 0.021 Uiso 1 1 calc R
C8 C 0.7252(8) 0.2766(3) 0.4398(2) 0.0215(10) Uani 1 1 d .
H8 H 0.6039 0.2375 0.4360 0.026 Uiso 1 1 calc R
C9 C 0.9342(8) 0.2698(2) 0.4079(2) 0.0207(10) Uani 1 1 d .
C10 C 1.1129(7) 0.3266(3) 0.41244(19) 0.0185(9) Uani 1 1 d .
H10 H 1.2558 0.3211 0.3898 0.022 Uiso 1 1 calc R
C11 C 1.0784(7) 0.3914(3) 0.4507(2) 0.0200(10) Uani 1 1 d .
H11 H 1.1996 0.4305 0.4541 0.024 Uiso 1 1 calc R
C12 C 0.6225(7) 0.5755(3) 0.4636(2) 0.0167(9) Uani 1 1 d .
C13 C 0.6283(7) 0.6393(3) 0.4158(2) 0.0182(9) Uani 1 1 d .
C14 C 0.8185(7) 0.6917(3) 0.4082(2) 0.0212(10) Uani 1 1 d .
H14 H 0.9510 0.6887 0.4349 0.025 Uiso 1 1 calc R
C15 C 0.8153(9) 0.7483(3) 0.3616(2) 0.0271(11) Uani 1 1 d .
H15 H 0.9451 0.7837 0.3563 0.033 Uiso 1 1 calc R
C16 C 0.6223(9) 0.7522(3) 0.3233(2) 0.0299(11) Uani 1 1 d .
H16 H 0.6178 0.7917 0.2922 0.036 Uiso 1 1 calc R
C17 C 0.4350(8) 0.6997(3) 0.3293(2) 0.0273(11) Uani 1 1 d .
H17 H 0.3054 0.7020 0.3016 0.033 Uiso 1 1 calc R
C18 C 0.4365(8) 0.6442(3) 0.3754(2) 0.0220(10) Uani 1 1 d .
H18 H 0.3061 0.6087 0.3798 0.026 Uiso 1 1 calc R
C19 C 0.7922(8) 0.5584(3) 0.6509(2) 0.0230(10) Uani 1 1 d .
C20 C 0.7238(8) 0.5477(3) 0.7615(2) 0.0216(10) Uani 1 1 d .
C21 C 0.5439(10) 0.6146(3) 0.7621(2) 0.0307(11) Uani 1 1 d .
H21A H 0.6253 0.6656 0.7562 0.046 Uiso 1 1 calc GR
H21B H 0.4608 0.6150 0.8014 0.046 Uiso 1 1 calc GR
H21C H 0.4289 0.6065 0.7291 0.046 Uiso 1 1 calc GR
C22 C 0.6068(9) 0.4663(3) 0.7617(3) 0.0344(12) Uani 1 1 d .
H22A H 0.5276 0.4577 0.8009 0.052 Uiso 1 1 calc GR
H22B H 0.7277 0.4250 0.7555 0.052 Uiso 1 1 calc GR
H22C H 0.4896 0.4635 0.7287 0.052 Uiso 1 1 calc GR
C23 C 0.8976(9) 0.5565(3) 0.8143(2) 0.0321(12) Uani 1 1 d .
H23A H 0.8112 0.5529 0.8530 0.048 Uiso 1 1 calc GR
H23B H 0.9771 0.6083 0.8116 0.048 Uiso 1 1 calc GR
H23C H 1.0162 0.5138 0.8123 0.048 Uiso 1 1 calc GR

loop_
_atom_site_aniso_label
_atom_site_aniso_U_11
_atom_site_aniso_U_22
_atom_site_aniso_U_33
_atom_site_aniso_U_23
_atom_site_aniso_U_13
_atom_site_aniso_U_12
Br1 0.0389(3) 0.0180(2) 0.0289(2) -0.0058(2) -0.0002(2) 0.0011(2)
O1 0.0169(16) 0.0232(17) 0.0351(19) 0.0084(14) -0.0011(13) -0.0032(13)
O2 0.0211(17) 0.052(2) 0.0257(19) -0.0103(17) -0.0019(14) 0.0077(14)
O3 0.0240(16) 0.0224(17) 0.0172(16) -0.0022(13) -0.0020(13) 0.0009(13)
C1 0.017(2) 0.017(2) 0.017(2) 0.0015(18) 0.0035(17) -0.0003(17)
C2 0.017(2) 0.014(2) 0.017(2) -0.0008(18) 0.0015(17) -0.0018(17)
C3 0.035(3) 0.017(2) 0.022(2) -0.0029(19) -0.0036(19) -0.0058(19)
C4 0.023(2) 0.021(2) 0.019(2) -0.0035(16) -0.005(2) -0.001(2)
C5 0.021(2) 0.017(2) 0.020(2) 0.0041(16) 0.002(2) 0.000(2)
C6 0.020(2) 0.011(2) 0.018(2) 0.0059(18) -0.0009(17) 0.0014(17)
C7 0.017(2) 0.016(2) 0.020(2) 0.0035(18) 0.0022(17) -0.0007(16)
C8 0.023(2) 0.013(2) 0.028(3) 0.005(2) -0.002(2) -0.0089(18)
C9 0.032(3) 0.012(2) 0.019(2) -0.0008(17) -0.0048(19) 0.0042(18)
C10 0.0178(19) 0.020(2) 0.018(2) 0.0015(19) -0.0008(16) 0.0011(19)
C11 0.018(2) 0.020(2) 0.022(2) 0.0036(19) -0.0006(17) -0.0029(17)
C12 0.017(2) 0.010(2) 0.023(2) -0.0020(18) 0.0019(17) 0.0011(16)
C13 0.015(2) 0.014(2) 0.027(3) 0.0021(19) 0.0016(18) 0.0032(17)
C14 0.021(2) 0.017(2) 0.025(2) 0.000(2) 0.0003(17) 0.0005(18)
C15 0.033(2) 0.012(2) 0.036(3) 0.005(2) -0.004(2) -0.0022(18)
C16 0.035(3) 0.019(2) 0.036(3) 0.009(2) 0.004(2) 0.006(2)
C17 0.024(2) 0.025(3) 0.032(3) 0.004(2) -0.0026(19) 0.0074(18)
C18 0.017(2) 0.018(2) 0.030(3) 0.0013(19) -0.0005(17) 0.0006(17)
C19 0.030(2) 0.015(2) 0.024(2) -0.006(2) 0.001(2) 0.0022(17)
C20 0.026(2) 0.020(2) 0.018(2) -0.001(2) 0.0028(19) -0.0005(19)
C21 0.042(3) 0.024(2) 0.026(2) -0.003(2) 0.006(2) 0.003(2)
C22 0.041(3) 0.022(3) 0.041(3) 0.000(2) 0.002(2) -0.006(2)
C23 0.038(3) 0.043(3) 0.015(2) 0.000(2) -0.004(2) -0.007(2)

loop_
_atom_type_symbol
_atom_type_description
_atom_type_scat_dispersion_real
_atom_type_scat_dispersion_imag
_atom_type_scat_source
C C 0.0033 0.0016 'International Tables Vol C Tables 4.2.6.8 and 6.1.1.4'
H H 0.0000 0.0000 'International Tables Vol C Tables 4.2.6.8 and 6.1.1.4'
Br Br -0.2901 2.4595 'International Tables Vol C Tables 4.2.6.8 and 6.1.1.4'
O O 0.0106 0.0060 'International Tables Vol C Tables 4.2.6.8 and 6.1.1.4'

loop_
_geom_angle_atom_site_label_1
_geom_angle_atom_site_label_2
_geom_angle_atom_site_label_3
_geom_angle
C19 O3 C20 120.8(3)
C2 C1 H1 108.3
C5 C1 H1 108.3
C5 C1 C2 103.5(3)
C6 C1 H1 108.3
C6 C1 C2 114.4(4)
C6 C1 C5 113.8(4)
C1 C2 H2 108.7
C1 C2 C3 104.9(3)
C3 C2 H2 108.7
C12 C2 C1 113.0(3)
C12 C2 H2 108.7
C12 C2 C3 112.6(4)
C2 C3 H3A 110.4
C2 C3 H3B 110.4
H3A C3 H3B 108.6
C4 C3 C2 106.6(3)
C4 C3 H3A 110.4
C4 C3 H3B 110.4
C3 C4 H4 110.8
C3 C4 C5 104.6(3)
C5 C4 H4 110.8
C19 C4 C3 111.0(4)
C19 C4 H4 110.8
C19 C4 C5 108.8(4)
C1 C5 C4 104.0(3)
C1 C5 H5A 111.0
C1 C5 H5B 111.0
C4 C5 H5A 111.0
C4 C5 H5B 111.0
H5A C5 H5B 109.0
C7 C6 C1 120.4(4)
C7 C6 C11 118.0(4)
C11 C6 C1 121.6(4)
C6 C7 H7 119.2
C6 C7 C8 121.6(4)
C8 C7 H7 119.2
C7 C8 H8 120.9
C9 C8 C7 118.2(4)
C9 C8 H8 120.9
C8 C9 Br1 119.6(3)
C8 C9 C10 121.8(4)
C10 C9 Br1 118.6(3)
C9 C10 H10 120.7
C11 C10 C9 118.7(4)
C11 C10 H10 120.7
C6 C11 H11 119.2
C10 C11 C6 121.7(4)
C10 C11 H11 119.2
O1 C12 C2 121.0(4)
O1 C12 C13 119.6(4)
C13 C12 C2 119.4(4)
C14 C13 C12 123.4(4)
C14 C13 C18 118.6(4)
C18 C13 C12 117.9(4)
C13 C14 H14 119.8
C15 C14 C13 120.4(4)
C15 C14 H14 119.8
C14 C15 H15 120.3
C16 C15 C14 119.3(4)
C16 C15 H15 120.3
C15 C16 H16 119.5
C15 C16 C17 121.1(5)
C17 C16 H16 119.5
C16 C17 H17 120.1
C18 C17 C16 119.9(4)
C18 C17 H17 120.1
C13 C18 H18 119.7
C17 C18 C13 120.6(4)
C17 C18 H18 119.7
O2 C19 O3 125.1(4)
O2 C19 C4 124.1(5)
O3 C19 C4 110.7(4)
O3 C20 C21 110.7(4)
O3 C20 C22 109.5(4)
O3 C20 C23 102.1(4)
C21 C20 C22 112.1(4)
C21 C20 C23 110.6(4)
C22 C20 C23 111.3(4)
C20 C21 H21A 109.5
C20 C21 H21B 109.5
C20 C21 H21C 109.5
H21A C21 H21B 109.5
H21A C21 H21C 109.5
H21B C21 H21C 109.5
C20 C22 H22A 109.5
C20 C22 H22B 109.5
C20 C22 H22C 109.5
H22A C22 H22B 109.5
H22A C22 H22C 109.5
H22B C22 H22C 109.5
C20 C23 H23A 109.5
C20 C23 H23B 109.5
C20 C23 H23C 109.5
H23A C23 H23B 109.5
H23A C23 H23C 109.5
H23B C23 H23C 109.5

loop_
_geom_bond_atom_site_label_1
_geom_bond_atom_site_label_2
_geom_bond_distance
Br1 C9 1.909(4)
O1 C12 1.213(5)
O2 C19 1.204(6)
O3 C19 1.346(6)
O3 C20 1.483(5)
C1 H1 1.0000
C1 C2 1.539(6)
C1 C5 1.530(6)
C1 C6 1.509(6)
C2 H2 1.0000
C2 C3 1.571(6)
C2 C12 1.515(6)
C3 H3A 0.9900
C3 H3B 0.9900
C3 C4 1.545(6)
C4 H4 1.0000
C4 C5 1.549(6)
C4 C19 1.512(6)
C5 H5A 0.9900
C5 H5B 0.9900
C6 C7 1.390(6)
C6 C11 1.390(6)
C7 H7 0.9500
C7 C8 1.404(6)
C8 H8 0.9500
C8 C9 1.375(6)
C9 C10 1.389(6)
C10 H10 0.9500
C10 C11 1.387(6)
C11 H11 0.9500
C12 C13 1.498(6)
C13 C14 1.396(6)
C13 C18 1.400(6)
C14 H14 0.9500
C14 C15 1.395(6)
C15 H15 0.9500
C15 C16 1.375(7)
C16 H16 0.9500
C16 C17 1.380(7)
C17 H17 0.9500
C17 C18 1.375(6)
C18 H18 0.9500
C20 C21 1.512(7)
C20 C22 1.517(7)
C20 C23 1.523(7)
C21 H21A 0.9800
C21 H21B 0.9800
C21 H21C 0.9800
C22 H22A 0.9800
C22 H22B 0.9800
C22 H22C 0.9800
C23 H23A 0.9800
C23 H23B 0.9800
C23 H23C 0.9800

loop_
_geom_torsion_atom_site_label_1
_geom_torsion_atom_site_label_2
_geom_torsion_atom_site_label_3
_geom_torsion_atom_site_label_4
_geom_torsion
Br1 C9 C10 C11 179.5(3)
O1 C12 C13 C14 166.0(4)
O1 C12 C13 C18 -16.6(6)
C1 C2 C3 C4 11.3(5)
C1 C2 C12 O1 18.0(6)
C1 C2 C12 C13 -161.0(4)
C1 C6 C7 C8 -179.0(4)
C1 C6 C11 C10 178.7(4)
C2 C1 C5 C4 41.3(4)
C2 C1 C6 C7 -121.7(4)
C2 C1 C6 C11 59.3(5)
C2 C3 C4 C5 13.8(5)
C2 C3 C4 C19 -103.3(4)
C2 C12 C13 C14 -15.0(6)
C2 C12 C13 C18 162.4(4)
C3 C2 C12 O1 -100.6(5)
C3 C2 C12 C13 80.3(5)
C3 C4 C5 C1 -34.0(5)
C3 C4 C19 O2 36.4(6)
C3 C4 C19 O3 -146.3(4)
C5 C1 C2 C3 -32.2(4)
C5 C1 C2 C12 -155.2(3)
C5 C1 C6 C7 119.6(4)
C5 C1 C6 C11 -59.4(5)
C5 C4 C19 O2 -78.1(5)
C5 C4 C19 O3 99.2(4)
C6 C1 C2 C3 -156.6(4)
C6 C1 C2 C12 80.4(5)
C6 C1 C5 C4 166.0(4)
C6 C7 C8 C9 0.4(6)
C7 C6 C11 C10 -0.3(6)
C7 C8 C9 Br1 -179.7(3)
C7 C8 C9 C10 -0.6(6)
C8 C9 C10 C11 0.4(6)
C9 C10 C11 C6 0.0(6)
C11 C6 C7 C8 0.1(6)
C12 C2 C3 C4 134.6(4)
C12 C13 C14 C15 178.2(4)
C12 C13 C18 C17 -177.9(4)
C13 C14 C15 C16 0.2(7)
C14 C13 C18 C17 -0.4(7)
C14 C15 C16 C17 -1.7(7)
C15 C16 C17 C18 2.2(7)
C16 C17 C18 C13 -1.1(7)
C18 C13 C14 C15 0.8(7)
C19 O3 C20 C21 -55.0(5)
C19 O3 C20 C22 69.1(5)
C19 O3 C20 C23 -172.8(4)
C19 C4 C5 C1 84.6(4)
C20 O3 C19 O2 0.6(7)
C20 O3 C19 C4 -176.7(3)
